data_7029539
loop_
_publ_author_name
'Constable, Edwin C.'
'Ertl, Cathrin D.'
'Housecroft, Catherine E.'
'Zampese, Jennifer A.'

_publ_section_title
;
 Green-emitting iridium(iii) complexes containing sulfanyl- or
 sulfone-functionalized cyclometallating 2-phenylpyridine ligands.
;
_journal_issue 14
_journal_name_full 'Dalton transactions (Cambridge, England : 2003)'
_journal_page_first 5343
_journal_page_last 5356
_journal_paper_doi 10.1039/c3dt53626b
_journal_volume 43
_journal_year 2014
_chemical_formula_moiety 'C32 H22 F2 Ir N4, F6 P'
_chemical_formula_sum 'C32 H22 F8 Ir N4 P'
_chemical_formula_weight 837.73
_chemical_name_systematic
; 
 ? 
;
_space_group_crystal_system trigonal
_space_group_IT_number 152
_space_group_name_Hall 'P 31 2"'
_space_group_name_H-M_alt 'P 31 2 1'
_symmetry_space_group_name_Hall 'P 31 2"'
_symmetry_space_group_name_H-M 'P 31 2 1'
_atom_sites_solution_hydrogens geom
_audit_creation_method SHELXL-2013
_cell_angle_alpha 90
_cell_angle_beta 90
_cell_angle_gamma 120
_cell_formula_units_Z 6
_cell_length_a 13.9523(9)
_cell_length_b 13.9523(9)
_cell_length_c 26.0654(17)
_cell_measurement_reflns_used 9636
_cell_measurement_temperature 123(2)
_cell_measurement_theta_max 68.01
_cell_measurement_theta_min 3.66
_cell_volume 4394.3(5)
_computing_cell_refinement 'Bruker SAINT'
_computing_data_collection 'Bruker APEX2'
_computing_data_reduction 'Bruker SAINT'
_computing_molecular_graphics 'Bruker SHELXTL'
_computing_publication_material 'Bruker SHELXTL'
_computing_structure_refinement 'SHELXL-2013 (Sheldrick, 2013)'
_computing_structure_solution 'SHELXS-97 (Sheldrick, 2008)'
_diffrn_ambient_temperature 123(2)
_diffrn_measured_fraction_theta_full 0.999
_diffrn_measured_fraction_theta_max 0.998
_diffrn_measurement_device_type 'Bruker APEX-II CCD'
_diffrn_measurement_method '\f and \w scans'
_diffrn_radiation_type CuK\a
_diffrn_radiation_wavelength 1.54178
_diffrn_reflns_av_R_equivalents 0.0341
_diffrn_reflns_av_unetI/netI 0.0188
_diffrn_reflns_Laue_measured_fraction_full 0.999
_diffrn_reflns_Laue_measured_fraction_max 0.998
_diffrn_reflns_limit_h_max 16
_diffrn_reflns_limit_h_min -16
_diffrn_reflns_limit_k_max 16
_diffrn_reflns_limit_k_min -16
_diffrn_reflns_limit_l_max 31
_diffrn_reflns_limit_l_min -30
_diffrn_reflns_number 67974
_diffrn_reflns_point_group_measured_fraction_full 0.999
_diffrn_reflns_point_group_measured_fraction_max 0.995
_diffrn_reflns_theta_full 66.500
_diffrn_reflns_theta_max 68.273
_diffrn_reflns_theta_min 3.658
_exptl_absorpt_coefficient_mu 10.083
_exptl_absorpt_correction_T_max 0.546
_exptl_absorpt_correction_T_min 0.230
_exptl_absorpt_correction_type multi-scan
_exptl_absorpt_process_details sadabs
_exptl_crystal_colour yellow
_exptl_crystal_density_diffrn 1.899
_exptl_crystal_description block
_exptl_crystal_F_000 2436
_exptl_crystal_size_max 0.170
_exptl_crystal_size_mid 0.140
_exptl_crystal_size_min 0.060
_refine_diff_density_max 0.795
_refine_diff_density_min -0.571
_refine_diff_density_rms 0.075
_refine_ls_abs_structure_details
; 
 Flack x determined using 2290 quotients [(I+)-(I-)]/[(I+)+(I-)] 
 (Parsons and Flack (2004), Acta Cryst. A60, s61). 
;
_refine_ls_abs_structure_Flack 0.007(2)
_refine_ls_extinction_method none
_refine_ls_goodness_of_fit_ref 1.098
_refine_ls_hydrogen_treatment constr
_refine_ls_matrix_type full
_refine_ls_number_parameters 415
_refine_ls_number_reflns 5359
_refine_ls_number_restraints 0
_refine_ls_restrained_S_all 1.098
_refine_ls_R_factor_all 0.0172
_refine_ls_R_factor_gt 0.0170
_refine_ls_shift/su_max 0.002
_refine_ls_shift/su_mean 0.000
_refine_ls_structure_factor_coef Fsqd
_refine_ls_weighting_details
; 
 w=1/[\s^2^(Fo^2^)+(0.0246P)^2^+2.0036P] 
 where P=(Fo^2^+2Fc^2^)/3 
;
_refine_ls_weighting_scheme calc
_refine_ls_wR_factor_gt 0.0436
_refine_ls_wR_factor_ref 0.0437
_reflns_Friedel_coverage 0.766
_reflns_Friedel_fraction_full 0.998
_reflns_Friedel_fraction_max 0.991
_reflns_number_gt 5311
_reflns_number_total 5359
_reflns_threshold_expression 'I > 2\s(I)'
_cod_data_source_file c3dt53626b1.cif
_cod_data_source_block ce206
_cod_original_cell_volume 4394.3(6)
_cod_database_code 7029539
_shelx_space_group_comment
; 
The symmetry employed for this shelxl refinement is uniquely defined 
by the following loop, which should always be used as a source of 
symmetry information in preference to the above space-group names. 
They are only intended as comments. 
;
_shelx_estimated_absorpt_t_min 0.279
_shelx_estimated_absorpt_t_max 0.583
_shelxl_version_number 2013-2

loop_
_space_group_symop_operation_xyz
'x, y, z'
'-y, x-y, z+1/3'
'-x+y, -x, z+2/3'
'y, x, -z'
'x-y, -y, -z+2/3'
'-x, -x+y, -z+1/3'

loop_
_atom_site_label
_atom_site_type_symbol
_atom_site_fract_x
_atom_site_fract_y
_atom_site_fract_z
_atom_site_U_iso_or_equiv
_atom_site_adp_type
_atom_site_occupancy
_atom_site_site_symmetry_order
_atom_site_calc_flag
_atom_site_refinement_flags_posn
_atom_site_refinement_flags_adp
Ir1 Ir 0.56040(2) 0.89477(2) 0.00827(2) 0.01529(6) Uani 1 1 d . .
N1 N 0.6956(2) 1.0309(2) 0.04571(11) 0.0190(6) Uani 1 1 d . .
N2 N 0.7016(3) 0.9085(3) -0.03096(12) 0.0200(7) Uani 1 1 d . .
C1 C 0.6868(3) 1.0891(3) 0.08482(14) 0.0229(7) Uani 1 1 d . .
H1A H 0.6151 1.0725 0.0957 0.027 Uiso 1 1 calc R U
C2 C 0.7787(3) 1.1726(3) 0.10980(15) 0.0274(8) Uani 1 1 d . .
H2A H 0.7701 1.2129 0.1371 0.033 Uiso 1 1 calc R U
C3 C 0.8818(3) 1.1955(3) 0.09428(15) 0.0284(8) Uani 1 1 d . .
H3A H 0.9457 1.2506 0.1115 0.034 Uiso 1 1 calc R U
C4 C 0.8926(3) 1.1388(3) 0.05371(16) 0.0265(9) Uani 1 1 d . .
H4A H 0.9640 1.1555 0.0423 0.032 Uiso 1 1 calc R U
C5 C 0.7982(3) 1.0567(3) 0.02944(14) 0.0206(7) Uani 1 1 d . .
C6 C 0.8013(3) 0.9922(3) -0.01463(15) 0.0204(8) Uani 1 1 d . .
C7 C 0.8987(3) 1.0149(3) -0.03939(17) 0.0265(9) Uani 1 1 d . .
H7A H 0.9678 1.0732 -0.0276 0.032 Uiso 1 1 calc R U
C8 C 0.8944(4) 0.9523(4) -0.08127(17) 0.0313(9) Uani 1 1 d . .
H8A H 0.9602 0.9682 -0.0990 0.038 Uiso 1 1 calc R U
C9 C 0.7938(3) 0.8666(4) -0.09703(17) 0.0292(9) Uani 1 1 d . .
H9A H 0.7893 0.8217 -0.1254 0.035 Uiso 1 1 calc R U
C10 C 0.6985(3) 0.8465(3) -0.07079(15) 0.0267(8) Uani 1 1 d . .
H10A H 0.6291 0.7869 -0.0815 0.032 Uiso 1 1 calc R U
N3 N 0.5533(2) 0.7747(3) 0.05593(12) 0.0184(6) Uani 1 1 d . .
C11 C 0.6041(3) 0.7939(3) 0.10210(15) 0.0230(8) Uani 1 1 d . .
H11A H 0.6507 0.8683 0.1128 0.028 Uiso 1 1 calc R U
C12 C 0.5908(3) 0.7099(4) 0.13415(16) 0.0275(8) Uani 1 1 d . .
H12A H 0.6264 0.7258 0.1666 0.033 Uiso 1 1 calc R U
C13 C 0.5250(3) 0.6024(4) 0.11815(16) 0.0301(9) Uani 1 1 d . .
H13A H 0.5165 0.5431 0.1392 0.036 Uiso 1 1 calc R U
C14 C 0.4715(3) 0.5806(3) 0.07175(16) 0.0275(9) Uani 1 1 d . .
H14A H 0.4250 0.5063 0.0609 0.033 Uiso 1 1 calc R U
C15 C 0.4856(3) 0.6681(3) 0.04050(15) 0.0216(7) Uani 1 1 d . .
C16 C 0.4309(3) 0.6581(3) -0.00865(14) 0.0208(7) Uani 1 1 d . .
C17 C 0.4504(3) 0.7591(3) -0.03008(14) 0.0186(7) Uani 1 1 d . .
C18 C 0.4021(3) 0.7551(3) -0.07774(14) 0.0206(7) Uani 1 1 d . .
H18A H 0.4123 0.8209 -0.0935 0.025 Uiso 1 1 calc R U
C19 C 0.3396(3) 0.6539(3) -0.10128(15) 0.0253(8) Uani 1 1 d . .
C20 C 0.3193(3) 0.5550(3) -0.08113(17) 0.0283(9) Uani 1 1 d . .
H20A H 0.2753 0.4874 -0.0989 0.034 Uiso 1 1 calc R U
C21 C 0.3656(3) 0.5573(3) -0.03346(16) 0.0264(9) Uani 1 1 d . .
H21A H 0.3528 0.4903 -0.0179 0.032 Uiso 1 1 calc R U
F1 F 0.2961(2) 0.6525(2) -0.14875(9) 0.0336(6) Uani 1 1 d . .
N4 N 0.5451(3) 1.0052(2) -0.03827(12) 0.0196(6) Uani 1 1 d . .
C22 C 0.6022(3) 1.0503(3) -0.08163(15) 0.0273(9) Uani 1 1 d . .
H22A H 0.6531 1.0284 -0.0931 0.033 Uiso 1 1 calc R U
C23 C 0.5902(4) 1.1268(4) -0.11017(17) 0.0330(10) Uani 1 1 d . .
H23A H 0.6316 1.1569 -0.1407 0.040 Uiso 1 1 calc R U
C24 C 0.5168(4) 1.1584(4) -0.09329(18) 0.0369(11) Uani 1 1 d . .
H24A H 0.5079 1.2120 -0.1119 0.044 Uiso 1 1 calc R U
C25 C 0.4562(4) 1.1125(4) -0.04935(17) 0.0310(10) Uani 1 1 d . .
H25A H 0.4052 1.1340 -0.0376 0.037 Uiso 1 1 calc R U
C26 C 0.4701(3) 1.0345(3) -0.02220(14) 0.0210(8) Uani 1 1 d . .
C27 C 0.4103(3) 0.9784(3) 0.02438(14) 0.0206(7) Uani 1 1 d . .
C28 C 0.4394(3) 0.9033(3) 0.04605(14) 0.0177(7) Uani 1 1 d . .
C29 C 0.3861(3) 0.8506(3) 0.09189(14) 0.0225(7) Uani 1 1 d . .
H29A H 0.4026 0.7996 0.1081 0.027 Uiso 1 1 calc R U
C30 C 0.3096(3) 0.8742(3) 0.11296(15) 0.0253(8) Uani 1 1 d . .
C31 C 0.2784(3) 0.9441(4) 0.09154(16) 0.0290(9) Uani 1 1 d . .
H31A H 0.2230 0.9553 0.1069 0.035 Uiso 1 1 calc R U
C32 C 0.3310(4) 0.9981(4) 0.04666(16) 0.0260(9) Uani 1 1 d . .
H32A H 0.3128 1.0485 0.0311 0.031 Uiso 1 1 calc R U
F2 F 0.2620(2) 0.8256(2) 0.15877(9) 0.0359(5) Uani 1 1 d . .
P1 P 0.23147(8) 0.21965(8) -0.09978(4) 0.0277(2) Uani 1 1 d . .
F10 F 0.3154(3) 0.3184(2) -0.13645(11) 0.0508(8) Uani 1 1 d . .
F11 F 0.1885(3) 0.2972(3) -0.07781(16) 0.0695(11) Uani 1 1 d . .
F12 F 0.1414(3) 0.1768(3) -0.14395(17) 0.0863(13) Uani 1 1 d . .
F13 F 0.2760(3) 0.1419(3) -0.12055(11) 0.0523(8) Uani 1 1 d . .
F14 F 0.3234(2) 0.2616(3) -0.05631(12) 0.0552(8) Uani 1 1 d . .
F15 F 0.1487(2) 0.1227(2) -0.06260(13) 0.0489(8) Uani 1 1 d . .

loop_
_atom_site_aniso_label
_atom_site_aniso_U_11
_atom_site_aniso_U_22
_atom_site_aniso_U_33
_atom_site_aniso_U_23
_atom_site_aniso_U_13
_atom_site_aniso_U_12
Ir1 0.01419(8) 0.01419(8) 0.01674(9) 0.00001(5) -0.00107(5) 0.00654(6)
N1 0.0191(15) 0.0163(14) 0.0205(15) 0.0013(12) -0.0008(12) 0.0081(13)
N2 0.0196(16) 0.0201(16) 0.0216(16) 0.0007(13) 0.0006(12) 0.0108(13)
C1 0.0247(19) 0.0212(18) 0.0227(18) -0.0011(15) 0.0000(15) 0.0115(14)
C2 0.036(2) 0.0222(19) 0.0223(19) -0.0029(16) -0.0053(16) 0.0137(18)
C3 0.026(2) 0.0226(19) 0.0268(19) -0.0030(16) -0.0075(17) 0.0046(16)
C4 0.0209(19) 0.026(2) 0.027(2) 0.0024(16) -0.0029(16) 0.0081(17)
C5 0.0204(18) 0.0192(17) 0.0225(18) 0.0041(14) -0.0007(15) 0.0100(15)
C6 0.0175(17) 0.020(2) 0.0246(18) 0.0035(14) -0.0016(14) 0.0099(15)
C7 0.0208(19) 0.026(2) 0.032(2) -0.0008(17) 0.0001(17) 0.0110(17)
C8 0.026(2) 0.035(2) 0.036(2) 0.0024(19) 0.0073(18) 0.0175(18)
C9 0.029(2) 0.032(2) 0.030(2) -0.0063(18) 0.0024(17) 0.0174(19)
C10 0.025(2) 0.0267(19) 0.028(2) -0.0052(16) -0.0009(17) 0.0123(17)
N3 0.0166(15) 0.0207(15) 0.0216(15) 0.0021(12) -0.0003(12) 0.0123(13)
C11 0.0205(18) 0.0263(19) 0.0231(19) -0.0002(15) -0.0027(15) 0.0124(16)
C12 0.0249(19) 0.037(2) 0.025(2) 0.0044(17) -0.0019(16) 0.0185(18)
C13 0.028(2) 0.034(2) 0.035(2) 0.0123(18) 0.0034(18) 0.020(2)
C14 0.027(2) 0.024(2) 0.035(2) 0.0028(17) -0.0002(17) 0.0152(18)
C15 0.0184(16) 0.0190(17) 0.0284(19) -0.0012(15) 0.0021(15) 0.0101(14)
C16 0.0191(19) 0.0165(16) 0.0265(17) 0.0005(14) 0.0013(15) 0.0087(14)
C17 0.0140(16) 0.0193(18) 0.0215(19) -0.0027(15) 0.0000(14) 0.0077(15)
C18 0.0197(18) 0.0197(18) 0.0214(18) 0.0007(15) -0.0017(15) 0.0091(15)
C19 0.0236(19) 0.028(2) 0.024(2) -0.0038(16) -0.0054(16) 0.0126(16)
C20 0.026(2) 0.020(2) 0.035(2) -0.0093(17) -0.0074(18) 0.0080(17)
C21 0.027(2) 0.0187(18) 0.033(2) 0.0010(16) -0.0031(16) 0.0106(16)
F1 0.0405(14) 0.0302(12) 0.0260(12) -0.0091(10) -0.0137(11) 0.0147(11)
N4 0.0160(15) 0.0157(15) 0.0208(16) 0.0021(12) -0.0039(12) 0.0032(12)
C22 0.0226(19) 0.027(2) 0.026(2) 0.0064(16) -0.0003(16) 0.0083(16)
C23 0.030(2) 0.031(2) 0.028(2) 0.0118(17) -0.0005(17) 0.0070(18)
C24 0.041(3) 0.027(2) 0.038(2) 0.0078(18) -0.011(2) 0.013(2)
C25 0.036(2) 0.026(2) 0.032(2) 0.0018(18) -0.0065(19) 0.0165(19)
C26 0.0198(19) 0.0167(18) 0.0245(18) -0.0031(13) -0.0068(15) 0.0075(17)
C27 0.0214(17) 0.0193(18) 0.0219(18) -0.0060(15) -0.0069(14) 0.0107(15)
C28 0.0144(17) 0.0162(17) 0.0203(18) -0.0028(14) -0.0012(14) 0.0061(14)
C29 0.0234(19) 0.0199(17) 0.0224(18) -0.0004(15) 0.0007(16) 0.0093(16)
C30 0.0237(19) 0.024(2) 0.0227(19) -0.0053(16) 0.0010(15) 0.0073(16)
C31 0.0258(19) 0.039(2) 0.030(2) -0.0146(18) -0.0059(16) 0.0216(19)
C32 0.029(2) 0.028(2) 0.028(2) -0.0063(17) -0.0079(17) 0.0207(18)
F2 0.0387(14) 0.0373(13) 0.0292(12) 0.0024(11) 0.0153(11) 0.0172(11)
P1 0.0222(5) 0.0221(5) 0.0404(5) 0.0000(4) 0.0011(4) 0.0122(4)
F10 0.066(2) 0.0396(15) 0.0527(18) 0.0157(13) 0.0253(15) 0.0308(15)
F11 0.065(2) 0.0393(18) 0.118(3) 0.0196(18) 0.049(2) 0.0364(17)
F12 0.080(2) 0.070(2) 0.099(3) -0.004(2) -0.057(2) 0.030(2)
F13 0.080(2) 0.0483(18) 0.0489(16) 0.0105(14) 0.0227(16) 0.0472(18)
F14 0.0388(15) 0.059(2) 0.0490(16) -0.0013(15) -0.0061(13) 0.0103(16)
F15 0.0356(15) 0.0268(13) 0.079(2) 0.0101(13) 0.0210(14) 0.0115(11)

loop_
_atom_type_symbol
_atom_type_description
_atom_type_scat_dispersion_real
_atom_type_scat_dispersion_imag
_atom_type_scat_source
C C 0.0181 0.0091 'International Tables Vol C Tables 4.2.6.8 and 6.1.1.4'
H H 0.0000 0.0000 'International Tables Vol C Tables 4.2.6.8 and 6.1.1.4'
N N 0.0311 0.0180 'International Tables Vol C Tables 4.2.6.8 and 6.1.1.4'
F F 0.0727 0.0534 'International Tables Vol C Tables 4.2.6.8 and 6.1.1.4'
P P 0.2955 0.4335 'International Tables Vol C Tables 4.2.6.8 and 6.1.1.4'
Ir Ir -4.7710 6.5667 'International Tables Vol C Tables 4.2.6.8 and 6.1.1.4'

loop_
_geom_angle_atom_site_label_1
_geom_angle_atom_site_label_2
_geom_angle_atom_site_label_3
_geom_angle
C17 Ir1 C28 91.78(15)
C17 Ir1 N3 80.17(14)
C28 Ir1 N3 93.03(14)
C17 Ir1 N4 95.51(14)
C28 Ir1 N4 80.77(14)
N3 Ir1 N4 172.38(12)
C17 Ir1 N1 170.94(13)
C28 Ir1 N1 96.79(13)
N3 Ir1 N1 96.36(12)
N4 Ir1 N1 88.81(11)
C17 Ir1 N2 94.70(13)
C28 Ir1 N2 172.58(13)
N3 Ir1 N2 91.65(12)
N4 Ir1 N2 94.98(12)
N1 Ir1 N2 76.95(12)
C1 N1 C5 118.6(3)
C1 N1 Ir1 125.3(3)
C5 N1 Ir1 116.1(2)
C10 N2 C6 119.0(3)
C10 N2 Ir1 125.6(3)
C6 N2 Ir1 115.3(2)
N1 C1 C2 122.4(4)
N1 C1 H1A 118.8
C2 C1 H1A 118.8
C3 C2 C1 118.6(4)
C3 C2 H2A 120.7
C1 C2 H2A 120.7
C2 C3 C4 119.9(4)
C2 C3 H3A 120.1
C4 C3 H3A 120.1
C3 C4 C5 119.5(4)
C3 C4 H4A 120.3
C5 C4 H4A 120.3
N1 C5 C4 121.0(4)
N1 C5 C6 115.5(3)
C4 C5 C6 123.5(4)
N2 C6 C7 120.9(3)
N2 C6 C5 116.0(3)
C7 C6 C5 123.1(3)
C8 C7 C6 119.6(4)
C8 C7 H7A 120.2
C6 C7 H7A 120.2
C9 C8 C7 119.3(4)
C9 C8 H8A 120.4
C7 C8 H8A 120.4
C8 C9 C10 119.0(4)
C8 C9 H9A 120.5
C10 C9 H9A 120.5
N2 C10 C9 122.2(4)
N2 C10 H10A 118.9
C9 C10 H10A 118.9
C11 N3 C15 119.1(3)
C11 N3 Ir1 124.8(3)
C15 N3 Ir1 115.9(2)
N3 C11 C12 122.5(4)
N3 C11 H11A 118.7
C12 C11 H11A 118.7
C11 C12 C13 118.5(4)
C11 C12 H12A 120.7
C13 C12 H12A 120.7
C14 C13 C12 120.1(4)
C14 C13 H13A 120.0
C12 C13 H13A 120.0
C13 C14 C15 119.8(4)
C13 C14 H14A 120.1
C15 C14 H14A 120.1
N3 C15 C14 119.9(4)
N3 C15 C16 114.0(3)
C14 C15 C16 126.1(4)
C21 C16 C17 121.8(3)
C21 C16 C15 123.3(3)
C17 C16 C15 114.9(3)
C18 C17 C16 117.5(3)
C18 C17 Ir1 127.2(3)
C16 C17 Ir1 114.8(3)
C19 C18 C17 118.8(3)
C19 C18 H18A 120.6
C17 C18 H18A 120.6
C20 C19 F1 117.7(4)
C20 C19 C18 124.6(4)
F1 C19 C18 117.6(3)
C19 C20 C21 117.4(4)
C19 C20 H20A 121.3
C21 C20 H20A 121.3
C20 C21 C16 119.9(4)
C20 C21 H21A 120.1
C16 C21 H21A 120.1
C22 N4 C26 118.8(3)
C22 N4 Ir1 126.0(3)
C26 N4 Ir1 115.2(2)
N4 C22 C23 122.9(4)
N4 C22 H22A 118.6
C23 C22 H22A 118.6
C24 C23 C22 118.3(4)
C24 C23 H23A 120.8
C22 C23 H23A 120.8
C23 C24 C25 120.0(4)
C23 C24 H24A 120.0
C25 C24 H24A 120.0
C24 C25 C26 119.5(4)
C24 C25 H25A 120.2
C26 C25 H25A 120.2
N4 C26 C25 120.4(4)
N4 C26 C27 114.4(3)
C25 C26 C27 125.2(4)
C32 C27 C28 121.9(4)
C32 C27 C26 122.7(4)
C28 C27 C26 115.4(3)
C29 C28 C27 117.0(3)
C29 C28 Ir1 128.8(3)
C27 C28 Ir1 114.1(3)
C30 C29 C28 119.0(4)
C30 C29 H29A 120.5
C28 C29 H29A 120.5
F2 C30 C31 117.4(4)
F2 C30 C29 118.1(4)
C31 C30 C29 124.5(4)
C30 C31 C32 117.4(4)
C30 C31 H31A 121.3
C32 C31 H31A 121.3
C31 C32 C27 120.1(4)
C31 C32 H32A 119.9
C27 C32 H32A 119.9
F11 P1 F12 91.2(3)
F11 P1 F14 90.1(2)
F12 P1 F14 178.6(2)
F11 P1 F13 178.6(2)
F12 P1 F13 90.1(2)
F14 P1 F13 88.58(19)
F11 P1 F15 89.93(16)
F12 P1 F15 91.2(2)
F14 P1 F15 89.31(17)
F13 P1 F15 89.58(15)
F11 P1 F10 89.54(16)
F12 P1 F10 89.5(2)
F14 P1 F10 90.02(17)
F13 P1 F10 90.94(16)
F15 P1 F10 179.15(19)

loop_
_geom_bond_atom_site_label_1
_geom_bond_atom_site_label_2
_geom_bond_distance
Ir1 C17 2.008(4)
Ir1 C28 2.008(4)
Ir1 N3 2.048(3)
Ir1 N4 2.054(3)
Ir1 N1 2.130(3)
Ir1 N2 2.141(3)
N1 C1 1.347(5)
N1 C5 1.358(5)
N2 C10 1.338(5)
N2 C6 1.362(5)
C1 C2 1.390(6)
C1 H1A 0.9500
C2 C3 1.369(6)
C2 H2A 0.9500
C3 C4 1.374(6)
C3 H3A 0.9500
C4 C5 1.393(6)
C4 H4A 0.9500
C5 C6 1.474(5)
C6 C7 1.391(6)
C7 C8 1.381(6)
C7 H7A 0.9500
C8 C9 1.376(6)
C8 H8A 0.9500
C9 C10 1.393(6)
C9 H9A 0.9500
C10 H10A 0.9500
N3 C11 1.353(5)
N3 C15 1.365(5)
C11 C12 1.374(6)
C11 H11A 0.9500
C12 C13 1.375(6)
C12 H12A 0.9500
C13 C14 1.373(6)
C13 H13A 0.9500
C14 C15 1.396(6)
C14 H14A 0.9500
C15 C16 1.462(6)
C16 C21 1.394(5)
C16 C17 1.411(5)
C17 C18 1.401(5)
C18 C19 1.378(5)
C18 H18A 0.9500
C19 C20 1.366(6)
C19 F1 1.374(5)
C20 C21 1.394(6)
C20 H20A 0.9500
C21 H21A 0.9500
N4 C22 1.344(5)
N4 C26 1.366(5)
C22 C23 1.379(6)
C22 H22A 0.9500
C23 C24 1.374(7)
C23 H23A 0.9500
C24 C25 1.377(7)
C24 H24A 0.9500
C25 C26 1.392(6)
C25 H25A 0.9500
C26 C27 1.459(5)
C27 C32 1.392(6)
C27 C28 1.418(5)
C28 C29 1.405(5)
C29 C30 1.379(6)
C29 H29A 0.9500
C30 F2 1.370(5)
C30 C31 1.371(6)
C31 C32 1.386(6)
C31 H31A 0.9500
C32 H32A 0.9500
P1 F11 1.583(3)
P1 F12 1.584(3)
P1 F14 1.588(3)
P1 F13 1.590(3)
P1 F15 1.594(3)
P1 F10 1.603(3)
